data_1550546
loop_
_publ_author_name
'Jones, Cameron'
'Dange, Deepak'
'Gair, Andrew'
'Jones, Dafydd'
'Juckel, Martin'
'Aldridge, Simon'

_publ_section_title
;
 Acyclic 1,2-Dimagnesioethanes/-ethene Derived from Magnesium(I)
 Compounds: Multipurpose Reagents for Organometallic Synthesis
;
_journal_name_full 'Chemical Science'
_journal_paper_doi 10.1039/C9SC00200F
_journal_year 2019
_chemical_formula_sum 'C93 H114 B2 Cd2 N6 Si2'
_chemical_formula_weight 1618.50
_space_group_crystal_system orthorhombic
_space_group_IT_number 18
_space_group_name_Hall 'P 2 2ab'
_space_group_name_H-M_alt 'P 21 21 2'
_symmetry_space_group_name_Hall 'P 2 2ab'
_symmetry_space_group_name_H-M 'P 21 21 2'
_atom_sites_solution_hydrogens geom
_audit_creation_method SHELXL-2016/6
_audit_update_record
;
2019-01-11 deposited with the CCDC.
2019-02-04 downloaded from the CCDC.
;
_cell_angle_alpha 90
_cell_angle_beta 90
_cell_angle_gamma 90
_cell_formula_units_Z 2
_cell_length_a 14.733(3)
_cell_length_b 27.815(6)
_cell_length_c 11.021(2)
_cell_measurement_reflns_used 7903
_cell_measurement_temperature 100(2)
_cell_measurement_theta_max 25.25
_cell_measurement_theta_min 2.93
_cell_volume 4516.4(16)
_computing_cell_refinement 'XDS (Kabsch, 1993)'
_computing_data_collection 'Blu-Ice (McPhillips, 2002)'
_computing_data_reduction 'XDS (Kabsch, 1993)'
_computing_molecular_graphics X-Seed
_computing_publication_material CifTAB
_computing_structure_refinement 'SHELXL-2016/6 (Sheldrick, 2016)'
_computing_structure_solution 'SHELXT 2014/5 (Sheldrick, 2014)'
_diffrn_ambient_temperature 100(2)
_diffrn_measured_fraction_theta_full 0.963
_diffrn_measured_fraction_theta_max 0.963
_diffrn_measurement_device_type 'ADSC Quantum 210r'
_diffrn_radiation_type Synchrotron
_diffrn_radiation_wavelength 0.7109
_diffrn_reflns_av_R_equivalents 0.0337
_diffrn_reflns_av_unetI/netI 0.0239
_diffrn_reflns_Laue_measured_fraction_full 0.963
_diffrn_reflns_Laue_measured_fraction_max 0.963
_diffrn_reflns_limit_h_max 17
_diffrn_reflns_limit_h_min -17
_diffrn_reflns_limit_k_max 33
_diffrn_reflns_limit_k_min -33
_diffrn_reflns_limit_l_max 12
_diffrn_reflns_limit_l_min -12
_diffrn_reflns_number 29143
_diffrn_reflns_point_group_measured_fraction_full 0.968
_diffrn_reflns_point_group_measured_fraction_max 0.968
_diffrn_reflns_theta_full 25.248
_diffrn_reflns_theta_max 25.248
_diffrn_reflns_theta_min 2.930
_diffrn_source 'Australian Synchrotron'
_exptl_absorpt_coefficient_mu 0.543
_exptl_absorpt_correction_T_max 0.9378
_exptl_absorpt_correction_T_min 0.9010
_exptl_absorpt_correction_type multi-scan
_exptl_absorpt_process_details XDS
_exptl_crystal_colour yellow
_exptl_crystal_density_diffrn 1.190
_exptl_crystal_description block
_exptl_crystal_F_000 1696
_exptl_crystal_size_max 0.180
_exptl_crystal_size_mid 0.130
_exptl_crystal_size_min 0.120
_refine_diff_density_max 0.969
_refine_diff_density_min -1.271
_refine_diff_density_rms 0.098
_refine_ls_abs_structure_details
;
 Flack x determined using 3178 quotients [(I+)-(I-)]/[(I+)+(I-)]
 (Parsons, Flack and Wagner, Acta Cryst. B69 (2013) 249-259).
;
_refine_ls_abs_structure_Flack 0.035(7)
_refine_ls_extinction_method none
_refine_ls_goodness_of_fit_ref 1.123
_refine_ls_hydrogen_treatment constr
_refine_ls_matrix_type full
_refine_ls_number_parameters 479
_refine_ls_number_reflns 7903
_refine_ls_number_restraints 4
_refine_ls_restrained_S_all 1.124
_refine_ls_R_factor_all 0.0450
_refine_ls_R_factor_gt 0.0424
_refine_ls_shift/su_max 0.001
_refine_ls_shift/su_mean 0.000
_refine_ls_structure_factor_coef Fsqd
_refine_ls_weighting_details 'w=1/[\s^2^(Fo^2^)+(0.0645P)^2^+4.9816P] where P=(Fo^2^+2Fc^2^)/3'
_refine_ls_weighting_scheme calc
_refine_ls_wR_factor_gt 0.1101
_refine_ls_wR_factor_ref 0.1119
_reflns_Friedel_coverage 0.797
_reflns_Friedel_fraction_full 0.975
_reflns_Friedel_fraction_max 0.975
_reflns_number_gt 7536
_reflns_number_total 7903
_reflns_threshold_expression 'I > 2\s(I)'
_cod_data_source_file c9sc00200f2.cif
_cod_data_source_block Cj1322
_cod_database_code 1550546
_shelx_shelxl_version_number 2016/6
_shelx_space_group_comment
;
The symmetry employed for this shelxl refinement is uniquely defined
by the following loop, which should always be used as a source of
symmetry information in preference to the above space-group names.
They are only intended as comments.
;
_shelx_estimated_absorpt_t_min 0.909
_shelx_estimated_absorpt_t_max 0.938

loop_
_space_group_symop_operation_xyz
'x, y, z'
'-x, -y, z'
'x+1/2, -y+1/2, -z'
'-x+1/2, y+1/2, -z'

loop_
_atom_site_label
_atom_site_type_symbol
_atom_site_fract_x
_atom_site_fract_y
_atom_site_fract_z
_atom_site_U_iso_or_equiv
_atom_site_adp_type
_atom_site_occupancy
_atom_site_site_symmetry_order
_atom_site_calc_flag
_atom_site_refinement_flags_posn
_atom_site_refinement_flags_adp
_atom_site_refinement_flags_occupancy
_atom_site_disorder_assembly
_atom_site_disorder_group
Cd1 Cd 0.50262(3) 0.45269(2) 0.30698(3) 0.02272(13) Uani 1 1 d . . . . .
Si1 Si 0.41806(10) 0.34678(5) 0.37247(13) 0.0211(3) Uani 1 1 d . . . . .
N1 N 0.5938(3) 0.30967(16) 0.1743(4) 0.0210(9) Uani 1 1 d . . . . .
C1 C 0.5301(4) 0.2763(2) 0.1204(5) 0.0232(11) Uani 1 1 d . . . . .
B1 B 0.5795(4) 0.3550(2) 0.2410(6) 0.0235(12) Uani 1 1 d . . . . .
N2 N 0.6712(3) 0.37563(16) 0.2394(4) 0.0226(10) Uani 1 1 d . . . . .
C2 C 0.4756(3) 0.2924(2) 0.0227(5) 0.0235(12) Uani 1 1 d . . . . .
N3 N 0.5044(4) 0.37628(13) 0.2964(4) 0.0223(8) Uani 1 1 d . . . . .
C3 C 0.4179(4) 0.2592(2) -0.0324(6) 0.0306(13) Uani 1 1 d . . . . .
H3 H 0.378377 0.269392 -0.095436 0.037 Uiso 1 1 calc R U . . .
C4 C 0.4173(4) 0.2116(2) 0.0037(6) 0.0365(15) Uani 1 1 d . . . . .
H4 H 0.378714 0.189299 -0.036436 0.044 Uiso 1 1 calc R U . . .
C5 C 0.4722(4) 0.1960(2) 0.0973(6) 0.0299(13) Uani 1 1 d . . . . .
H5 H 0.471088 0.163155 0.120507 0.036 Uiso 1 1 calc R U . . .
C6 C 0.5293(4) 0.2279(2) 0.1583(5) 0.0245(12) Uani 1 1 d . . . . .
C7 C 0.5908(4) 0.2090(2) 0.2583(6) 0.0287(12) Uani 1 1 d . . . . .
H7 H 0.616629 0.237206 0.302708 0.034 Uiso 1 1 calc R U . . .
C8 C 0.5384(5) 0.1779(2) 0.3499(6) 0.0349(14) Uani 1 1 d . . . . .
H8A H 0.488749 0.196762 0.385007 0.052 Uiso 1 1 calc R U . . .
H8B H 0.579597 0.167478 0.414569 0.052 Uiso 1 1 calc R U . . .
H8C H 0.513502 0.149657 0.308476 0.052 Uiso 1 1 calc R U . . .
C9 C 0.6704(5) 0.1800(2) 0.2039(6) 0.0370(14) Uani 1 1 d . . . . .
H9A H 0.647166 0.150359 0.167346 0.056 Uiso 1 1 calc R U . . .
H9B H 0.713771 0.171977 0.268246 0.056 Uiso 1 1 calc R U . . .
H9C H 0.700879 0.199320 0.141652 0.056 Uiso 1 1 calc R U . . .
C10 C 0.4817(4) 0.3434(2) -0.0255(5) 0.0258(12) Uani 1 1 d . . . . .
H10 H 0.499094 0.364811 0.043492 0.031 Uiso 1 1 calc R U . . .
C11 C 0.3922(5) 0.3623(3) -0.0786(7) 0.0461(18) Uani 1 1 d . . . . .
H11A H 0.383541 0.349012 -0.160157 0.069 Uiso 1 1 calc R U . . .
H11B H 0.394360 0.397421 -0.083025 0.069 Uiso 1 1 calc R U . . .
H11C H 0.341677 0.352378 -0.026437 0.069 Uiso 1 1 calc R U . . .
C12 C 0.5565(4) 0.3461(2) -0.1203(7) 0.0386(15) Uani 1 1 d . . . . .
H12A H 0.614414 0.336700 -0.083431 0.058 Uiso 1 1 calc R U . . .
H12B H 0.561068 0.379070 -0.150995 0.058 Uiso 1 1 calc R U . . .
H12C H 0.542352 0.324267 -0.187453 0.058 Uiso 1 1 calc R U . . .
C13 C 0.6849(4) 0.3058(2) 0.1408(5) 0.0254(12) Uani 1 1 d . . . . .
H13 H 0.710479 0.279564 0.097408 0.030 Uiso 1 1 calc R U . . .
C14 C 0.7309(4) 0.3445(2) 0.1791(6) 0.0263(12) Uani 1 1 d . . . . .
H14 H 0.793875 0.349977 0.167189 0.032 Uiso 1 1 calc R U . . .
C15 C 0.6985(4) 0.42385(19) 0.2663(5) 0.0222(11) Uani 1 1 d . . . . .
C16 C 0.7134(4) 0.4370(2) 0.3894(5) 0.0248(12) Uani 1 1 d . . . . .
C17 C 0.7425(4) 0.4837(2) 0.4122(6) 0.0312(14) Uani 1 1 d . . . . .
H17 H 0.752580 0.493744 0.493545 0.037 Uiso 1 1 calc R U . . .
C18 C 0.7569(4) 0.5159(2) 0.3183(7) 0.0346(14) Uani 1 1 d . . . . .
H18 H 0.778382 0.547361 0.335672 0.042 Uiso 1 1 calc R U . . .
C19 C 0.7402(4) 0.5026(3) 0.1989(5) 0.0342(12) Uani 1 1 d . . . . .
H19 H 0.749513 0.525291 0.135635 0.041 Uiso 1 1 calc R U . . .
C20 C 0.7098(4) 0.4564(2) 0.1708(5) 0.0262(12) Uani 1 1 d . . . . .
C21 C 0.6910(5) 0.4423(2) 0.0400(5) 0.0340(14) Uani 1 1 d . . . . .
H21 H 0.666177 0.408881 0.039617 0.041 Uiso 1 1 calc R U . . .
C22 C 0.6205(6) 0.4756(3) -0.0193(7) 0.0506(19) Uani 1 1 d . . . . .
H22A H 0.564821 0.475625 0.029421 0.076 Uiso 1 1 calc R U . . .
H22B H 0.606761 0.463971 -0.101258 0.076 Uiso 1 1 calc R U . . .
H22C H 0.644811 0.508306 -0.023944 0.076 Uiso 1 1 calc R U . . .
C23 C 0.7782(6) 0.4426(3) -0.0344(7) 0.056(2) Uani 1 1 d . . . . .
H23A H 0.803339 0.475239 -0.036147 0.084 Uiso 1 1 calc R U . . .
H23B H 0.765052 0.432079 -0.117389 0.084 Uiso 1 1 calc R U . . .
H23C H 0.822413 0.420712 0.002537 0.084 Uiso 1 1 calc R U . . .
C24 C 0.6997(5) 0.4003(2) 0.4899(6) 0.0293(14) Uani 1 1 d . . . . .
H24 H 0.643347 0.381672 0.470964 0.035 Uiso 1 1 calc R U . . .
C25 C 0.7789(5) 0.3646(3) 0.4956(7) 0.0457(17) Uani 1 1 d . . . . .
H25A H 0.785174 0.348346 0.417098 0.069 Uiso 1 1 calc R U . . .
H25B H 0.767112 0.340659 0.558964 0.069 Uiso 1 1 calc R U . . .
H25C H 0.835119 0.381893 0.514354 0.069 Uiso 1 1 calc R U . . .
C26 C 0.6874(5) 0.4233(3) 0.6160(6) 0.0404(16) Uani 1 1 d . . . . .
H26A H 0.744308 0.438682 0.640893 0.061 Uiso 1 1 calc R U . . .
H26B H 0.670994 0.398438 0.675004 0.061 Uiso 1 1 calc R U . . .
H26C H 0.639124 0.447511 0.612305 0.061 Uiso 1 1 calc R U . . .
C27 C 0.3248(4) 0.3221(2) 0.2755(5) 0.0252(12) Uani 1 1 d . . . . .
C28 C 0.2647(5) 0.3531(3) 0.2139(6) 0.0363(16) Uani 1 1 d . . . . .
H28 H 0.271702 0.386886 0.222441 0.044 Uiso 1 1 calc R U . . .
C29 C 0.1947(4) 0.3351(3) 0.1401(6) 0.0436(17) Uani 1 1 d . . . . .
H29 H 0.154896 0.356680 0.099607 0.052 Uiso 1 1 calc R U . . .
C30 C 0.1838(4) 0.2865(3) 0.1266(6) 0.0427(17) Uani 1 1 d . . . . .
H30 H 0.136001 0.274336 0.077564 0.051 Uiso 1 1 calc R U . . .
C31 C 0.2416(4) 0.2554(3) 0.1834(6) 0.0395(16) Uani 1 1 d . . . . .
H31 H 0.234331 0.221722 0.172352 0.047 Uiso 1 1 calc R U . . .
C32 C 0.3113(4) 0.2725(2) 0.2574(6) 0.0301(13) Uani 1 1 d . . . . .
H32 H 0.350424 0.250175 0.296519 0.036 Uiso 1 1 calc R U . . .
C33 C 0.4595(4) 0.2975(2) 0.4750(6) 0.0262(13) Uani 1 1 d . . . . .
C34 C 0.3947(5) 0.2721(2) 0.5446(5) 0.0300(13) Uani 1 1 d . . . . .
H34 H 0.331796 0.277346 0.530884 0.036 Uiso 1 1 calc R U . . .
C35 C 0.4221(5) 0.2391(2) 0.6338(6) 0.0364(15) Uani 1 1 d . . . . .
H35 H 0.377758 0.222393 0.680019 0.044 Uiso 1 1 calc R U . . .
C36 C 0.5129(6) 0.2308(2) 0.6548(5) 0.0396(16) Uani 1 1 d . . . . .
H36 H 0.531127 0.208402 0.715269 0.048 Uiso 1 1 calc R U . . .
C37 C 0.5777(5) 0.2552(2) 0.5871(6) 0.0352(14) Uani 1 1 d . . . . .
H37 H 0.640414 0.249549 0.601390 0.042 Uiso 1 1 calc R U . . .
C38 C 0.5511(4) 0.2880(2) 0.4983(6) 0.0271(13) Uani 1 1 d . . . . .
H38 H 0.596233 0.304306 0.452493 0.032 Uiso 1 1 calc R U . . .
C39 C 0.3667(4) 0.3896(2) 0.4862(5) 0.0241(11) Uani 1 1 d . . . . .
C40 C 0.2734(4) 0.3902(2) 0.5150(6) 0.0277(13) Uani 1 1 d . . . . .
H40 H 0.232355 0.371611 0.467959 0.033 Uiso 1 1 calc R U . . .
C41 C 0.2403(5) 0.4176(2) 0.6109(6) 0.0357(14) Uani 1 1 d . . . . .
H41 H 0.177048 0.417578 0.627586 0.043 Uiso 1 1 calc R U . . .
C42 C 0.2979(5) 0.4448(2) 0.6824(6) 0.0350(14) Uani 1 1 d . . . . .
H42 H 0.274596 0.463316 0.747933 0.042 Uiso 1 1 calc R U . . .
C43 C 0.3908(5) 0.4448(2) 0.6569(5) 0.0340(14) Uani 1 1 d . . . . .
H43 H 0.431415 0.463464 0.704534 0.041 Uiso 1 1 calc R U . . .
C44 C 0.4234(4) 0.4170(2) 0.5607(5) 0.0273(12) Uani 1 1 d . . . . .
H44 H 0.486877 0.416769 0.545225 0.033 Uiso 1 1 calc R U . . .
C45 C 0.9760(17) 0.4106(5) 0.244(2) 0.089(7) Uiso 0.5 1 d D . P A 1
H45A H 1.014569 0.406006 0.315449 0.133 Uiso 0.5 1 calc R U P A 1
H45B H 0.988071 0.385085 0.184901 0.133 Uiso 0.5 1 calc R U P A 1
H45C H 0.912053 0.409531 0.268278 0.133 Uiso 0.5 1 calc R U P A 1
C46 C 0.996(2) 0.4577(7) 0.189(2) 0.122(10) Uiso 0.5 1 d D . P A 1
H46A H 0.949072 0.464445 0.126659 0.146 Uiso 0.5 1 calc R U P A 1
H46B H 1.055032 0.455397 0.146119 0.146 Uiso 0.5 1 calc R U P A 1
C47 C 1.000000 0.500000 0.275(3) 0.220(15) Uiso 0.5 2 d DS . P A 1
H47A H 0.945286 0.501450 0.327066 0.264 Uiso 0.25 1 calc R U P A 1
H47B H 1.054713 0.498550 0.327069 0.264 Uiso 0.25 1 calc R U P A 1
C47A C 1.000000 0.500000 0.275(3) 0.220(15) Uiso 0.5 2 d S . P B 2
H47C H 1.055459 0.500054 0.224325 0.264 Uiso 0.25 1 calc R U P B 2
H47D H 0.944541 0.499946 0.224325 0.264 Uiso 0.25 1 calc R U P B 2
C48 C 1.000(2) 0.4547(7) 0.394(2) 0.096(7) Uiso 0.5 1 d D . P B 2
H48A H 1.050734 0.460807 0.451440 0.115 Uiso 0.5 1 calc R U P B 2
H48B H 0.942456 0.456071 0.440240 0.115 Uiso 0.5 1 calc R U P B 2
C49 C 1.011(2) 0.4060(7) 0.337(2) 0.095(7) Uiso 0.5 1 d D . P B 2
H49A H 1.016692 0.409614 0.248577 0.142 Uiso 0.5 1 calc R U P B 2
H49B H 0.957929 0.386109 0.355326 0.142 Uiso 0.5 1 calc R U P B 2
H49C H 1.065784 0.390415 0.368705 0.142 Uiso 0.5 1 calc R U P B 2

loop_
_atom_site_aniso_label
_atom_site_aniso_U_11
_atom_site_aniso_U_22
_atom_site_aniso_U_33
_atom_site_aniso_U_23
_atom_site_aniso_U_13
_atom_site_aniso_U_12
Cd1 0.02444(19) 0.02316(19) 0.0206(2) -0.00049(13) 0.00092(19) 0.00002(19)
Si1 0.0235(7) 0.0241(7) 0.0155(7) -0.0013(5) 0.0010(6) -0.0016(6)
N1 0.020(2) 0.028(2) 0.015(2) -0.0009(17) -0.0010(17) -0.0004(17)
C1 0.023(3) 0.029(3) 0.018(3) -0.006(2) 0.000(2) 0.000(2)
B1 0.023(3) 0.024(3) 0.023(3) 0.001(2) -0.006(2) -0.003(2)
N2 0.023(2) 0.027(2) 0.018(2) -0.0050(18) 0.0015(18) 0.0012(18)
C2 0.022(3) 0.033(3) 0.016(3) -0.006(2) 0.0036(19) 0.002(2)
N3 0.030(2) 0.0186(17) 0.018(2) 0.0015(14) 0.005(3) -0.002(2)
C3 0.029(3) 0.044(3) 0.018(3) -0.007(2) -0.005(2) 0.003(3)
C4 0.030(3) 0.039(3) 0.040(4) -0.014(3) 0.000(3) -0.007(3)
C5 0.032(3) 0.031(3) 0.027(3) -0.008(2) 0.000(2) -0.002(2)
C6 0.029(3) 0.029(3) 0.015(3) 0.000(2) 0.002(2) 0.003(2)
C7 0.035(3) 0.028(3) 0.023(3) 0.002(2) 0.000(3) 0.006(2)
C8 0.049(4) 0.029(3) 0.027(3) 0.003(2) 0.005(3) -0.001(3)
C9 0.041(3) 0.041(3) 0.030(4) 0.005(3) 0.007(3) 0.013(3)
C10 0.025(3) 0.035(3) 0.017(3) -0.001(2) -0.004(2) 0.007(2)
C11 0.034(4) 0.064(5) 0.040(4) 0.021(4) -0.001(3) 0.017(3)
C12 0.037(3) 0.037(3) 0.042(4) 0.001(3) 0.014(3) 0.002(3)
C13 0.025(3) 0.031(3) 0.021(3) -0.004(2) 0.003(2) 0.005(2)
C14 0.024(3) 0.036(3) 0.019(3) -0.006(3) 0.000(2) 0.004(2)
C15 0.016(2) 0.026(3) 0.024(3) -0.005(2) 0.002(2) -0.002(2)
C16 0.024(3) 0.033(3) 0.017(3) -0.003(2) 0.001(2) 0.000(2)
C17 0.032(3) 0.035(3) 0.027(3) -0.010(2) 0.002(3) -0.003(2)
C18 0.031(3) 0.034(3) 0.039(4) -0.010(3) 0.006(3) -0.007(2)
C19 0.036(3) 0.034(3) 0.033(3) 0.001(4) 0.009(2) -0.004(3)
C20 0.022(3) 0.036(3) 0.021(3) -0.002(2) 0.004(2) -0.001(2)
C21 0.042(3) 0.043(4) 0.017(3) 0.000(2) 0.000(2) -0.001(3)
C22 0.069(5) 0.053(4) 0.030(4) 0.005(3) -0.010(4) 0.008(4)
C23 0.062(5) 0.077(6) 0.029(4) -0.009(4) 0.014(3) -0.008(4)
C24 0.039(4) 0.035(3) 0.014(3) -0.001(2) -0.001(3) -0.002(3)
C25 0.053(4) 0.049(4) 0.036(4) 0.002(3) -0.006(3) 0.015(3)
C26 0.050(4) 0.054(4) 0.017(3) -0.004(3) -0.001(3) -0.010(3)
C27 0.021(3) 0.036(3) 0.018(3) -0.004(2) 0.005(2) -0.004(2)
C28 0.038(3) 0.047(4) 0.024(4) -0.002(3) -0.005(3) 0.003(3)
C29 0.028(3) 0.075(5) 0.028(4) -0.006(3) 0.000(3) 0.006(3)
C30 0.025(3) 0.080(5) 0.024(3) -0.016(3) 0.003(3) -0.015(3)
C31 0.037(3) 0.058(4) 0.023(3) -0.017(3) 0.005(3) -0.016(3)
C32 0.030(3) 0.036(3) 0.025(3) -0.007(2) 0.007(2) -0.008(2)
C33 0.036(3) 0.027(3) 0.016(3) -0.002(2) 0.002(2) -0.005(2)
C34 0.041(4) 0.032(3) 0.017(3) 0.001(2) -0.001(2) -0.008(3)
C35 0.060(4) 0.033(3) 0.017(3) 0.004(3) 0.001(3) -0.013(3)
C36 0.062(5) 0.036(3) 0.021(3) 0.006(2) -0.009(3) -0.002(3)
C37 0.046(4) 0.040(4) 0.019(3) 0.000(3) -0.012(3) 0.004(3)
C38 0.033(3) 0.028(3) 0.020(3) -0.003(2) -0.005(2) -0.002(2)
C39 0.028(3) 0.029(3) 0.015(3) 0.004(2) 0.004(2) 0.000(2)
C40 0.032(3) 0.030(3) 0.021(3) 0.002(2) 0.006(2) 0.002(2)
C41 0.041(4) 0.035(3) 0.032(4) 0.010(3) 0.016(3) 0.004(3)
C42 0.054(4) 0.034(3) 0.016(3) 0.001(3) 0.010(3) 0.008(3)
C43 0.053(4) 0.030(3) 0.019(3) -0.001(2) -0.001(2) 0.003(3)
C44 0.030(3) 0.036(3) 0.017(3) 0.002(2) -0.002(2) 0.000(3)

loop_
_atom_type_symbol
_atom_type_description
_atom_type_scat_dispersion_real
_atom_type_scat_dispersion_imag
_atom_type_scat_source
C C 0.0033 0.0016 'International Tables Vol C Tables 4.2.6.8 and 6.1.1.4'
H H 0.0000 0.0000 'International Tables Vol C Tables 4.2.6.8 and 6.1.1.4'
B B 0.0013 0.0007 'International Tables Vol C Tables 4.2.6.8 and 6.1.1.4'
N N 0.0061 0.0033 'International Tables Vol C Tables 4.2.6.8 and 6.1.1.4'
Cd Cd -0.8075 1.2024 'International Tables Vol C Tables 4.2.6.8 and 6.1.1.4'
Si Si 0.0817 0.0704 'International Tables Vol C Tables 4.2.6.8 and 6.1.1.4'

loop_
_geom_angle_atom_site_label_1
_geom_angle_atom_site_label_2
_geom_angle_atom_site_label_3
_geom_angle
_geom_angle_site_symmetry_1
_geom_angle_site_symmetry_3
N3 Cd1 Cd1 176.70(11) . 2_665
N3 Si1 C27 115.9(2) . .
N3 Si1 C33 113.5(3) . .
C27 Si1 C33 108.3(3) . .
N3 Si1 C39 108.5(2) . .
C27 Si1 C39 108.5(3) . .
C33 Si1 C39 101.0(3) . .
C13 N1 C1 117.7(4) . .
C13 N1 B1 109.6(4) . .
C1 N1 B1 131.3(5) . .
C6 C1 C2 121.5(5) . .
C6 C1 N1 119.8(5) . .
C2 C1 N1 118.5(5) . .
N3 B1 N2 124.8(5) . .
N3 B1 N1 133.9(5) . .
N2 B1 N1 101.3(5) . .
C14 N2 C15 120.1(5) . .
C14 N2 B1 110.0(5) . .
C15 N2 B1 128.4(5) . .
C3 C2 C1 117.8(5) . .
C3 C2 C10 120.2(5) . .
C1 C2 C10 121.9(5) . .
B1 N3 Si1 126.4(4) . .
B1 N3 Cd1 117.2(4) . .
Si1 N3 Cd1 116.0(2) . .
C4 C3 C2 120.9(6) . .
C4 C3 H3 119.6 . .
C2 C3 H3 119.6 . .
C5 C4 C3 120.7(6) . .
C5 C4 H4 119.6 . .
C3 C4 H4 119.6 . .
C4 C5 C6 121.0(6) . .
C4 C5 H5 119.5 . .
C6 C5 H5 119.5 . .
C5 C6 C1 117.9(5) . .
C5 C6 C7 119.4(5) . .
C1 C6 C7 122.6(5) . .
C6 C7 C8 111.8(5) . .
C6 C7 C9 110.6(5) . .
C8 C7 C9 110.0(5) . .
C6 C7 H7 108.1 . .
C8 C7 H7 108.1 . .
C9 C7 H7 108.1 . .
C7 C8 H8A 109.5 . .
C7 C8 H8B 109.5 . .
H8A C8 H8B 109.5 . .
C7 C8 H8C 109.5 . .
H8A C8 H8C 109.5 . .
H8B C8 H8C 109.5 . .
C7 C9 H9A 109.5 . .
C7 C9 H9B 109.5 . .
H9A C9 H9B 109.5 . .
C7 C9 H9C 109.5 . .
H9A C9 H9C 109.5 . .
H9B C9 H9C 109.5 . .
C2 C10 C12 109.3(5) . .
C2 C10 C11 113.8(5) . .
C12 C10 C11 110.1(5) . .
C2 C10 H10 107.8 . .
C12 C10 H10 107.8 . .
C11 C10 H10 107.8 . .
C10 C11 H11A 109.5 . .
C10 C11 H11B 109.5 . .
H11A C11 H11B 109.5 . .
C10 C11 H11C 109.5 . .
H11A C11 H11C 109.5 . .
H11B C11 H11C 109.5 . .
C10 C12 H12A 109.5 . .
C10 C12 H12B 109.5 . .
H12A C12 H12B 109.5 . .
C10 C12 H12C 109.5 . .
H12A C12 H12C 109.5 . .
H12B C12 H12C 109.5 . .
C14 C13 N1 109.9(5) . .
C14 C13 H13 125.1 . .
N1 C13 H13 125.1 . .
C13 C14 N2 109.2(5) . .
C13 C14 H14 125.4 . .
N2 C14 H14 125.4 . .
C20 C15 C16 122.3(5) . .
C20 C15 N2 119.0(5) . .
C16 C15 N2 118.8(5) . .
C17 C16 C15 117.4(5) . .
C17 C16 C24 122.5(5) . .
C15 C16 C24 120.2(5) . .
C18 C17 C16 121.0(6) . .
C18 C17 H17 119.5 . .
C16 C17 H17 119.5 . .
C17 C18 C19 120.6(6) . .
C17 C18 H18 119.7 . .
C19 C18 H18 119.7 . .
C18 C19 C20 120.8(6) . .
C18 C19 H19 119.6 . .
C20 C19 H19 119.6 . .
C19 C20 C15 117.9(5) . .
C19 C20 C21 120.4(5) . .
C15 C20 C21 121.7(5) . .
C20 C21 C23 110.8(6) . .
C20 C21 C22 111.9(6) . .
C23 C21 C22 109.8(6) . .
C20 C21 H21 108.1 . .
C23 C21 H21 108.1 . .
C22 C21 H21 108.1 . .
C21 C22 H22A 109.5 . .
C21 C22 H22B 109.5 . .
H22A C22 H22B 109.5 . .
C21 C22 H22C 109.5 . .
H22A C22 H22C 109.5 . .
H22B C22 H22C 109.5 . .
C21 C23 H23A 109.5 . .
C21 C23 H23B 109.5 . .
H23A C23 H23B 109.5 . .
C21 C23 H23C 109.5 . .
H23A C23 H23C 109.5 . .
H23B C23 H23C 109.5 . .
C16 C24 C25 111.3(6) . .
C16 C24 C26 113.2(5) . .
C25 C24 C26 108.8(6) . .
C16 C24 H24 107.8 . .
C25 C24 H24 107.8 . .
C26 C24 H24 107.8 . .
C24 C25 H25A 109.5 . .
C24 C25 H25B 109.5 . .
H25A C25 H25B 109.5 . .
C24 C25 H25C 109.5 . .
H25A C25 H25C 109.5 . .
H25B C25 H25C 109.5 . .
C24 C26 H26A 109.5 . .
C24 C26 H26B 109.5 . .
H26A C26 H26B 109.5 . .
C24 C26 H26C 109.5 . .
H26A C26 H26C 109.5 . .
H26B C26 H26C 109.5 . .
C32 C27 C28 116.3(5) . .
C32 C27 Si1 122.9(5) . .
C28 C27 Si1 120.8(5) . .
C29 C28 C27 121.5(7) . .
C29 C28 H28 119.3 . .
C27 C28 H28 119.3 . .
C30 C29 C28 120.0(7) . .
C30 C29 H29 120.0 . .
C28 C29 H29 120.0 . .
C31 C30 C29 120.2(6) . .
C31 C30 H30 119.9 . .
C29 C30 H30 119.9 . .
C30 C31 C32 120.7(7) . .
C30 C31 H31 119.6 . .
C32 C31 H31 119.6 . .
C31 C32 C27 121.4(6) . .
C31 C32 H32 119.3 . .
C27 C32 H32 119.3 . .
C38 C33 C34 117.2(6) . .
C38 C33 Si1 124.1(5) . .
C34 C33 Si1 118.2(5) . .
C35 C34 C33 120.8(6) . .
C35 C34 H34 119.6 . .
C33 C34 H34 119.6 . .
C36 C35 C34 120.5(6) . .
C36 C35 H35 119.7 . .
C34 C35 H35 119.7 . .
C35 C36 C37 119.7(6) . .
C35 C36 H36 120.2 . .
C37 C36 H36 120.2 . .
C36 C37 C38 120.2(7) . .
C36 C37 H37 119.9 . .
C38 C37 H37 119.9 . .
C37 C38 C33 121.6(6) . .
C37 C38 H38 119.2 . .
C33 C38 H38 119.2 . .
C44 C39 C40 116.3(5) . .
C44 C39 Si1 119.7(4) . .
C40 C39 Si1 123.2(5) . .
C41 C40 C39 121.3(6) . .
C41 C40 H40 119.4 . .
C39 C40 H40 119.4 . .
C42 C41 C40 121.2(6) . .
C42 C41 H41 119.4 . .
C40 C41 H41 119.4 . .
C41 C42 C43 119.0(6) . .
C41 C42 H42 120.5 . .
C43 C42 H42 120.5 . .
C44 C43 C42 119.4(6) . .
C44 C43 H43 120.3 . .
C42 C43 H43 120.3 . .
C43 C44 C39 122.8(6) . .
C43 C44 H44 118.6 . .
C39 C44 H44 118.6 . .
C46 C45 H45A 109.5 . .
C46 C45 H45B 109.5 . .
H45A C45 H45B 109.5 . .
C46 C45 H45C 109.5 . .
H45A C45 H45C 109.5 . .
H45B C45 H45C 109.5 . .
C45 C46 C47 116.0(13) . .
C45 C46 H46A 108.3 . .
C47 C46 H46A 108.3 . .
C45 C46 H46B 108.3 . .
C47 C46 H46B 108.3 . .
H46A C46 H46B 107.4 . .
C45 C46 H47C 120(2) . 2_765
C47 C46 H47C 38.9(11) . 2_765
H46A C46 H47C 70.7 . 2_765
H46B C46 H47C 129.7 . 2_765
C45 C46 H47D 134(2) . 2_765
C47 C46 H47D 38.1(12) . 2_765
H46A C46 H47D 115.7 . 2_765
H46B C46 H47D 70.5 . 2_765
C46 C47 C46 102(2) 2_765 .
C46 C47 H47A 111.3 2_765 .
C46 C47 H47A 111.3 . .
C46 C47 H47B 111.3 2_765 .
C46 C47 H47B 111.3 . .
H47A C47 H47B 109.2 . .
C46 C47 H47C 71(2) 2_765 2_765
C46 C47 H47C 67.2(18) . 2_765
H47A C47 H47C 69.8 . 2_765
H47B C47 H47C 177.4 . 2_765
C46 C47 H47D 67.2(18) 2_765 2_765
C46 C47 H47D 71(2) . 2_765
H47A C47 H47D 177.4 . 2_765
H47B C47 H47D 69.8 . 2_765
C48 C47A C48 88(2) 2_765 .
C48 C47A H47C 114.1 2_765 .
C48 C47A H47C 114.1 . .
C48 C47A H47D 114.1 2_765 .
C48 C47A H47D 114.1 . .
H47C C47A H47D 111.2 . .
H47A C47A H47B 109.2 2_765 2_765
C49 C48 C47A 108.6(18) . .
C49 C48 H48A 110.0 . .
C47A C48 H48A 110.0 . .
C49 C48 H48B 110.0 . .
C47A C48 H48B 110.0 . .
H48A C48 H48B 108.4 . .
C48 C49 H49A 109.5 . .
C48 C49 H49B 109.5 . .
H49A C49 H49B 109.5 . .
C48 C49 H49C 109.5 . .
H49A C49 H49C 109.5 . .
H49B C49 H49C 109.5 . .

loop_
_geom_bond_atom_site_label_1
_geom_bond_atom_site_label_2
_geom_bond_distance
_geom_bond_site_symmetry_2
Cd1 N3 2.129(4) .
Cd1 Cd1 2.6328(8) 2_665
Si1 N3 1.730(5) .
Si1 C27 1.871(6) .
Si1 C33 1.879(6) .
Si1 C39 1.887(6) .
N1 C13 1.396(7) .
N1 C1 1.448(7) .
N1 B1 1.476(8) .
C1 C6 1.410(8) .
C1 C2 1.417(8) .
B1 N3 1.395(8) .
B1 N2 1.468(8) .
N2 C14 1.401(7) .
N2 C15 1.431(7) .
C2 C3 1.395(8) .
C2 C10 1.517(8) .
C3 C4 1.382(9) .
C3 H3 0.9500 .
C4 C5 1.381(9) .
C4 H4 0.9500 .
C5 C6 1.394(8) .
C5 H5 0.9500 .
C6 C7 1.520(8) .
C7 C8 1.537(8) .
C7 C9 1.544(8) .
C7 H7 1.0000 .
C8 H8A 0.9800 .
C8 H8B 0.9800 .
C8 H8C 0.9800 .
C9 H9A 0.9800 .
C9 H9B 0.9800 .
C9 H9C 0.9800 .
C10 C12 1.521(8) .
C10 C11 1.534(8) .
C10 H10 1.0000 .
C11 H11A 0.9800 .
C11 H11B 0.9800 .
C11 H11C 0.9800 .
C12 H12A 0.9800 .
C12 H12B 0.9800 .
C12 H12C 0.9800 .
C13 C14 1.341(8) .
C13 H13 0.9500 .
C14 H14 0.9500 .
C15 C20 1.398(8) .
C15 C16 1.422(8) .
C16 C17 1.393(8) .
C16 C24 1.520(8) .
C17 C18 1.385(9) .
C17 H17 0.9500 .
C18 C19 1.388(9) .
C18 H18 0.9500 .
C19 C20 1.397(9) .
C19 H19 0.9500 .
C20 C21 1.519(8) .
C21 C23 1.525(10) .
C21 C22 1.537(10) .
C21 H21 1.0000 .
C22 H22A 0.9800 .
C22 H22B 0.9800 .
C22 H22C 0.9800 .
C23 H23A 0.9800 .
C23 H23B 0.9800 .
C23 H23C 0.9800 .
C24 C25 1.534(9) .
C24 C26 1.542(9) .
C24 H24 1.0000 .
C25 H25A 0.9800 .
C25 H25B 0.9800 .
C25 H25C 0.9800 .
C26 H26A 0.9800 .
C26 H26B 0.9800 .
C26 H26C 0.9800 .
C27 C32 1.409(8) .
C27 C28 1.410(9) .
C28 C29 1.406(10) .
C28 H28 0.9500 .
C29 C30 1.371(11) .
C29 H29 0.9500 .
C30 C31 1.366(11) .
C30 H30 0.9500 .
C31 C32 1.394(9) .
C31 H31 0.9500 .
C32 H32 0.9500 .
C33 C38 1.399(8) .
C33 C34 1.414(8) .
C34 C35 1.404(9) .
C34 H34 0.9500 .
C35 C36 1.377(11) .
C35 H35 0.9500 .
C36 C37 1.390(10) .
C36 H36 0.9500 .
C37 C38 1.395(9) .
C37 H37 0.9500 .
C38 H38 0.9500 .
C39 C44 1.397(8) .
C39 C40 1.412(8) .
C40 C41 1.390(9) .
C40 H40 0.9500 .
C41 C42 1.385(10) .
C41 H41 0.9500 .
C42 C43 1.398(10) .
C42 H42 0.9500 .
C43 C44 1.397(8) .
C43 H43 0.9500 .
C44 H44 0.9500 .
C45 C46 1.474(13) .
C45 H45A 0.9800 .
C45 H45B 0.9800 .
C45 H45C 0.9800 .
C46 C47 1.515(13) .
C46 H46A 0.9900 .
C46 H46B 0.9900 .
C46 H47C 1.45(3) 2_765
C46 H47D 1.52(3) 2_765
C47 H47A 0.9900 .
C47 H47B 0.9900 .
C47 H47C 0.99(2) 2_765
C47 H47D 0.99(2) 2_765
C47A C48 1.82(3) 2_765
C47A C48 1.82(3) .
C47A H47C 0.9900 .
C47A H47D 0.9900 .
C48 C49 1.506(13) .
C48 H48A 0.9900 .
C48 H48B 0.9900 .
C49 H49A 0.9800 .
C49 H49B 0.9800 .
C49 H49C 0.9800 .
